data_4338722
loop_
_publ_author_name
'Ziegler, Christopher J.'
'Chanawanno, Kullapa'
'Hasheminsasab, Abed'
'Zatsikha, Yuriy V.'
'Maligaspe, Eranda'
'Nemykin, Victor N.'

_publ_section_title
;
 Synthesis, Redox Properties, and Electronic Coupling in the Diferrocene
 Aza-dipyrromethene and azaBODIPY Donor-Acceptor Dyad with Direct
 Ferrocene-\a-Pyrrole Bond.
;
_journal_issue 9
_journal_name_full 'Inorganic chemistry'
_journal_page_first 4751
_journal_page_last 4755
_journal_paper_doi 10.1021/ic500526k
_journal_volume 53
_journal_year 2014
_chemical_formula_sum 'C40 H30 B F2 Fe2 N3'
_chemical_formula_weight 713.18
_chemical_name_systematic
; 
 ? 
;
_space_group_IT_number 2
_symmetry_cell_setting triclinic
_symmetry_space_group_name_Hall '-P 1'
_symmetry_space_group_name_H-M 'P -1'
_atom_sites_solution_hydrogens geom
_atom_sites_solution_primary direct
_atom_sites_solution_secondary difmap
_audit_creation_method SHELXL-97
_cell_angle_alpha 89.8390(10)
_cell_angle_beta 81.1100(10)
_cell_angle_gamma 66.1370(10)
_cell_formula_units_Z 4
_cell_length_a 12.9677(4)
_cell_length_b 14.0822(4)
_cell_length_c 18.6401(6)
_cell_measurement_reflns_used 9929
_cell_measurement_temperature 100(2)
_cell_measurement_theta_max 65.92
_cell_measurement_theta_min 3.78
_cell_volume 3068.83(16)
_computing_cell_refinement 'Bruker SAINT'
_computing_data_collection 'Bruker APEX2'
_computing_data_reduction 'Bruker SAINT'
_computing_molecular_graphics 'Bruker SHELXTL'
_computing_publication_material 'Bruker SHELXTL'
_computing_structure_refinement 'SHELXL-97 (Sheldrick, 2008)'
_computing_structure_solution 'SHELXS-97 (Sheldrick, 2008)'
_diffrn_ambient_temperature 100(2)
_diffrn_measured_fraction_theta_full 0.965
_diffrn_measured_fraction_theta_max 0.965
_diffrn_measurement_device_type 'Bruker APEX-II CCD'
_diffrn_measurement_method '\f and \w scans'
_diffrn_radiation_monochromator graphite
_diffrn_radiation_source 'fine-focus sealed tube'
_diffrn_radiation_type CuK\a
_diffrn_radiation_wavelength 1.54178
_diffrn_reflns_av_R_equivalents 0.0397
_diffrn_reflns_av_sigmaI/netI 0.0359
_diffrn_reflns_limit_h_max 14
_diffrn_reflns_limit_h_min -14
_diffrn_reflns_limit_k_max 16
_diffrn_reflns_limit_k_min -16
_diffrn_reflns_limit_l_max 21
_diffrn_reflns_limit_l_min -21
_diffrn_reflns_number 35640
_diffrn_reflns_theta_full 62.99
_diffrn_reflns_theta_max 62.99
_diffrn_reflns_theta_min 2.40
_exptl_absorpt_coefficient_mu 7.973
_exptl_absorpt_correction_T_max 0.2328
_exptl_absorpt_correction_T_min 0.0882
_exptl_absorpt_correction_type multi-scan
_exptl_absorpt_process_details SADABS
_exptl_crystal_colour Black
_exptl_crystal_density_diffrn 1.544
_exptl_crystal_density_meas ?
_exptl_crystal_density_method 'not measured'
_exptl_crystal_description Block
_exptl_crystal_F_000 1464
_exptl_crystal_size_max 0.59
_exptl_crystal_size_mid 0.32
_exptl_crystal_size_min 0.26
_refine_diff_density_max 0.411
_refine_diff_density_min -0.724
_refine_diff_density_rms 0.068
_refine_ls_extinction_method none
_refine_ls_goodness_of_fit_ref 1.032
_refine_ls_hydrogen_treatment constr
_refine_ls_matrix_type full
_refine_ls_number_parameters 865
_refine_ls_number_reflns 9559
_refine_ls_number_restraints 0
_refine_ls_restrained_S_all 1.032
_refine_ls_R_factor_all 0.0377
_refine_ls_R_factor_gt 0.0342
_refine_ls_shift/su_max 0.001
_refine_ls_shift/su_mean 0.000
_refine_ls_structure_factor_coef Fsqd
_refine_ls_weighting_details 'calc w=1/[\s^2^(Fo^2^)+(0.0511P)^2^+1.9433P] where P=(Fo^2^+2Fc^2^)/3'
_refine_ls_weighting_scheme calc
_refine_ls_wR_factor_gt 0.0870
_refine_ls_wR_factor_ref 0.0893
_reflns_number_gt 8869
_reflns_number_total 9559
_reflns_threshold_expression >2sigma(I)
_cod_data_source_file ic500526k_si_002.cif
_cod_data_source_block 4
_cod_depositor_comments
;
The following automatic conversions were performed:

'_symmetry_cell_setting' value 'Triclinic' changed to 'triclinic'
according to
/usr/data/users/saulius/crontab/automatic-downloads/current/ACS/lib/dictionaries/cif_core.dic
dictionary named 'cif_core.dic' version 2.4.2 from
2011-04-26.

'_exptl_absorpt_correction_type' value 'Multi-scan'
changed to 'multi-scan' according to
/usr/data/users/saulius/crontab/automatic-downloads/current/ACS/lib/dictionaries/cif_core.dic
dictionary named 'cif_core.dic' version 2.4.2 from 2011-04-26.

Automatic conversion script
Id: cif_fix_values 2281 2013-09-26 08:29:07Z andrius 

The following automatic conversions were performed:

'_exptl_crystal_density_meas' value 'not measured' was changed to '?'
- the value is perceived as not measured.

Automatic conversion script
Id: cif_fix_values 3008 2015-01-20 13:52:24Z robertas 
;
_cod_original_cell_volume 3068.84(16)
_cod_original_sg_symbol_H-M P-1
_cod_database_code 4338722

loop_
_symmetry_equiv_pos_as_xyz
'x, y, z'
'-x, -y, -z'

loop_
_atom_site_label
_atom_site_type_symbol
_atom_site_fract_x
_atom_site_fract_y
_atom_site_fract_z
_atom_site_U_iso_or_equiv
_atom_site_adp_type
_atom_site_occupancy
_atom_site_symmetry_multiplicity
_atom_site_calc_flag
_atom_site_refinement_flags
B1 B 0.2211(2) 0.52604(19) 0.91048(14) 0.0167(6) Uani 1 1 d .
B2 B 0.3136(2) 1.00233(19) 0.43406(14) 0.0165(5) Uani 1 1 d .
C1 C 0.1233(2) 0.67750(17) 1.01445(12) 0.0166(5) Uani 1 1 d .
C2 C 0.0096(2) 0.74066(17) 1.04696(12) 0.0182(5) Uani 1 1 d .
H2 H -0.0123 0.7939 1.0845 0.022 Uiso 1 1 calc R
C3 C -0.0649(2) 0.71276(17) 1.01559(12) 0.0171(5) Uani 1 1 d .
C4 C 0.0070(2) 0.62904(17) 0.96273(12) 0.0156(5) Uani 1 1 d .
C5 C 0.0490(2) 0.50059(16) 0.87368(12) 0.0162(5) Uani 1 1 d .
C6 C 0.0257(2) 0.43878(17) 0.82260(12) 0.0178(5) Uani 1 1 d .
C7 C 0.1309(2) 0.37467(17) 0.78406(12) 0.0187(5) Uani 1 1 d .
H7 H 0.1436 0.3244 0.7460 0.022 Uiso 1 1 calc R
C8 C 0.2171(2) 0.39553(17) 0.81016(12) 0.0173(5) Uani 1 1 d .
C9 C -0.0872(2) 0.44574(17) 0.81238(13) 0.0191(5) Uani 1 1 d .
C10 C -0.0991(2) 0.40202(18) 0.74827(14) 0.0248(6) Uani 1 1 d .
H10 H -0.0335 0.3678 0.7121 0.030 Uiso 1 1 calc R
C11 C -0.2038(2) 0.4076(2) 0.73660(14) 0.0287(6) Uani 1 1 d .
H11 H -0.2092 0.3760 0.6932 0.034 Uiso 1 1 calc R
C12 C -0.3010(2) 0.45897(19) 0.78767(15) 0.0282(6) Uani 1 1 d .
H12 H -0.3733 0.4640 0.7791 0.034 Uiso 1 1 calc R
C13 C -0.2915(2) 0.50297(19) 0.85150(14) 0.0249(6) Uani 1 1 d .
H13 H -0.3579 0.5382 0.8868 0.030 Uiso 1 1 calc R
C14 C -0.1859(2) 0.49599(18) 0.86432(13) 0.0215(5) Uani 1 1 d .
H14 H -0.1806 0.5255 0.9086 0.026 Uiso 1 1 calc R
C15 C -0.1897(2) 0.75828(17) 1.03267(13) 0.0186(5) Uani 1 1 d .
C16 C -0.2573(2) 0.74744(18) 0.98408(13) 0.0223(5) Uani 1 1 d .
H16 H -0.2217 0.7093 0.9386 0.027 Uiso 1 1 calc R
C17 C -0.3753(2) 0.79195(19) 1.00194(14) 0.0262(6) Uani 1 1 d .
H17 H -0.4201 0.7835 0.9687 0.031 Uiso 1 1 calc R
C18 C -0.4289(2) 0.84867(19) 1.06779(15) 0.0270(6) Uani 1 1 d .
H18 H -0.5100 0.8790 1.0797 0.032 Uiso 1 1 calc R
C19 C -0.3636(2) 0.86074(18) 1.11588(14) 0.0255(6) Uani 1 1 d .
H19 H -0.3999 0.9000 1.1609 0.031 Uiso 1 1 calc R
C20 C -0.2459(2) 0.81620(17) 1.09896(13) 0.0210(5) Uani 1 1 d .
H20 H -0.2020 0.8249 1.1328 0.025 Uiso 1 1 calc R
C21 C 0.2240(2) 0.68545(17) 1.03284(12) 0.0166(5) Uani 1 1 d .
C22 C 0.2167(2) 0.76378(18) 1.08576(13) 0.0205(5) Uani 1 1 d .
H22 H 0.1483 0.8131 1.1138 0.025 Uiso 1 1 calc R
C23 C 0.3283(2) 0.75435(18) 1.08853(13) 0.0225(5) Uani 1 1 d .
H23 H 0.3480 0.7960 1.1191 0.027 Uiso 1 1 calc R
C24 C 0.4068(2) 0.67214(18) 1.03795(13) 0.0214(5) Uani 1 1 d .
H24 H 0.4876 0.6493 1.0289 0.026 Uiso 1 1 calc R
C25 C 0.3429(2) 0.63020(17) 1.00335(12) 0.0181(5) Uani 1 1 d .
H25 H 0.3737 0.5747 0.9667 0.022 Uiso 1 1 calc R
C26 C 0.3765(3) 0.8235(2) 0.89743(15) 0.0374(7) Uani 1 1 d .
H26 H 0.4562 0.7902 0.8795 0.045 Uiso 1 1 calc R
C27 C 0.3221(3) 0.9086(2) 0.94938(16) 0.0395(8) Uani 1 1 d .
H27 H 0.3591 0.9426 0.9728 0.047 Uiso 1 1 calc R
C28 C 0.2046(3) 0.9345(2) 0.96061(16) 0.0406(8) Uani 1 1 d .
H28 H 0.1480 0.9893 0.9928 0.049 Uiso 1 1 calc R
C29 C 0.1841(3) 0.8651(2) 0.91582(17) 0.0407(8) Uani 1 1 d .
H29 H 0.1118 0.8649 0.9127 0.049 Uiso 1 1 calc R
C30 C 0.2906(3) 0.7963(2) 0.87665(14) 0.0354(7) Uani 1 1 d .
H30 H 0.3027 0.7415 0.8424 0.042 Uiso 1 1 calc R
C31 C 0.3384(2) 0.34422(16) 0.78129(12) 0.0173(5) Uani 1 1 d .
C32 C 0.3820(2) 0.27267(17) 0.71754(12) 0.0192(5) Uani 1 1 d .
H32 H 0.3376 0.2505 0.6913 0.023 Uiso 1 1 calc R
C33 C 0.5009(2) 0.24131(17) 0.70070(13) 0.0205(5) Uani 1 1 d .
H33 H 0.5505 0.1938 0.6616 0.025 Uiso 1 1 calc R
C34 C 0.5345(2) 0.29286(17) 0.75215(13) 0.0201(5) Uani 1 1 d .
H34 H 0.6102 0.2861 0.7531 0.024 Uiso 1 1 calc R
C35 C 0.4351(2) 0.35632(17) 0.80192(12) 0.0182(5) Uani 1 1 d .
H35 H 0.4329 0.3992 0.8419 0.022 Uiso 1 1 calc R
C36 C 0.4029(2) 0.55077(18) 0.69617(14) 0.0251(6) Uani 1 1 d .
H36 H 0.4114 0.5897 0.7347 0.030 Uiso 1 1 calc R
C37 C 0.4918(2) 0.48680(18) 0.64016(13) 0.0252(6) Uani 1 1 d .
H37 H 0.5700 0.4755 0.6346 0.030 Uiso 1 1 calc R
C38 C 0.4429(2) 0.44271(19) 0.59401(13) 0.0264(6) Uani 1 1 d .
H38 H 0.4827 0.3967 0.5521 0.032 Uiso 1 1 calc R
C39 C 0.3243(2) 0.47932(19) 0.62137(14) 0.0290(6) Uani 1 1 d .
H39 H 0.2706 0.4621 0.6011 0.035 Uiso 1 1 calc R
C40 C 0.2997(2) 0.54636(19) 0.68448(14) 0.0278(6) Uani 1 1 d .
H40 H 0.2267 0.5820 0.7137 0.033 Uiso 1 1 calc R
C41 C 0.3914(2) 1.09165(16) 0.32508(12) 0.0166(5) Uani 1 1 d .
C42 C 0.5002(2) 1.07922(17) 0.28909(12) 0.0181(5) Uani 1 1 d .
H42 H 0.5145 1.1163 0.2488 0.022 Uiso 1 1 calc R
C43 C 0.5833(2) 1.00418(17) 0.32177(12) 0.0170(5) Uani 1 1 d .
C44 C 0.5213(2) 0.97108(16) 0.37918(12) 0.0155(5) Uani 1 1 d .
C45 C 0.5000(2) 0.86975(17) 0.47195(12) 0.0167(5) Uani 1 1 d .
C46 C 0.5369(2) 0.78889(17) 0.52188(12) 0.0179(5) Uani 1 1 d .
C47 C 0.4385(2) 0.79079(17) 0.56204(12) 0.0198(5) Uani 1 1 d .
H47 H 0.4347 0.7464 0.5999 0.024 Uiso 1 1 calc R
C48 C 0.3425(2) 0.86961(17) 0.53846(12) 0.0174(5) Uani 1 1 d .
C49 C 0.6535(2) 0.71938(17) 0.52958(13) 0.0189(5) Uani 1 1 d .
C50 C 0.7477(2) 0.70275(18) 0.47578(14) 0.0242(6) Uani 1 1 d .
H50 H 0.7369 0.7360 0.4314 0.029 Uiso 1 1 calc R
C51 C 0.8567(2) 0.63843(18) 0.48640(15) 0.0277(6) Uani 1 1 d .
H51 H 0.9204 0.6281 0.4496 0.033 Uiso 1 1 calc R
C52 C 0.8734(2) 0.58872(19) 0.55093(15) 0.0296(6) Uani 1 1 d .
H52 H 0.9485 0.5451 0.5584 0.035 Uiso 1 1 calc R
C53 C 0.7813(2) 0.60273(18) 0.60371(14) 0.0274(6) Uani 1 1 d .
H53 H 0.7928 0.5681 0.6475 0.033 Uiso 1 1 calc R
C54 C 0.6719(2) 0.66680(18) 0.59362(14) 0.0246(6) Uani 1 1 d .
H54 H 0.6087 0.6754 0.6303 0.030 Uiso 1 1 calc R
C55 C 0.7078(2) 0.96474(17) 0.30055(12) 0.0170(5) Uani 1 1 d .
C56 C 0.7562(2) 0.99023(18) 0.23513(13) 0.0213(5) Uani 1 1 d .
H56 H 0.7074 1.0344 0.2045 0.026 Uiso 1 1 calc R
C57 C 0.8729(2) 0.95284(19) 0.21402(13) 0.0229(5) Uani 1 1 d .
H57 H 0.9033 0.9729 0.1698 0.028 Uiso 1 1 calc R
C58 C 0.9463(2) 0.88639(19) 0.25637(13) 0.0230(5) Uani 1 1 d .
H58 H 1.0268 0.8588 0.2409 0.028 Uiso 1 1 calc R
C59 C 0.9000(2) 0.86094(19) 0.32184(13) 0.0221(5) Uani 1 1 d .
H59 H 0.9496 0.8159 0.3516 0.027 Uiso 1 1 calc R
C60 C 0.7834(2) 0.89975(18) 0.34454(13) 0.0203(5) Uani 1 1 d .
H60 H 0.7537 0.8826 0.3902 0.024 Uiso 1 1 calc R
C61 C 0.2846(2) 1.16483(17) 0.30478(12) 0.0179(5) Uani 1 1 d .
C62 C 0.2821(2) 1.22629(17) 0.24242(13) 0.0201(5) Uani 1 1 d .
H62 H 0.3474 1.2249 0.2104 0.024 Uiso 1 1 calc R
C63 C 0.1679(2) 1.28840(17) 0.23668(13) 0.0209(5) Uani 1 1 d .
H63 H 0.1425 1.3363 0.2006 0.025 Uiso 1 1 calc R
C64 C 0.0973(2) 1.26670(17) 0.29473(12) 0.0195(5) Uani 1 1 d .
H64 H 0.0160 1.2983 0.3042 0.023 Uiso 1 1 calc R
C65 C 0.1680(2) 1.19006(17) 0.33630(12) 0.0183(5) Uani 1 1 d .
H65 H 0.1425 1.1608 0.3776 0.022 Uiso 1 1 calc R
C66 C 0.2939(2) 0.98087(18) 0.19470(13) 0.0252(6) Uani 1 1 d .
H66 H 0.3646 0.9366 0.2084 0.030 Uiso 1 1 calc R
C67 C 0.1842(2) 0.99369(18) 0.22988(13) 0.0240(6) Uani 1 1 d .
H67 H 0.1678 0.9600 0.2716 0.029 Uiso 1 1 calc R
C68 C 0.1023(2) 1.0664(2) 0.19159(13) 0.0259(6) Uani 1 1 d .
H68 H 0.0216 1.0894 0.2032 0.031 Uiso 1 1 calc R
C69 C 0.1619(2) 1.09818(19) 0.13340(13) 0.0256(6) Uani 1 1 d .
H69 H 0.1285 1.1463 0.0991 0.031 Uiso 1 1 calc R
C70 C 0.2805(2) 1.04564(18) 0.13529(13) 0.0244(6) Uani 1 1 d .
H70 H 0.3405 1.0526 0.1025 0.029 Uiso 1 1 calc R
C71 C 0.2272(2) 0.88961(17) 0.57018(12) 0.0187(5) Uani 1 1 d .
C72 C 0.2023(2) 0.82778(18) 0.62641(13) 0.0218(5) Uani 1 1 d .
H72 H 0.2569 0.7752 0.6495 0.026 Uiso 1 1 calc R
C73 C 0.0830(2) 0.85888(19) 0.64114(13) 0.0223(5) Uani 1 1 d .
H73 H 0.0433 0.8308 0.6759 0.027 Uiso 1 1 calc R
C74 C 0.0320(2) 0.93916(18) 0.59533(13) 0.0210(5) Uani 1 1 d .
H74 H -0.0476 0.9742 0.5944 0.025 Uiso 1 1 calc R
C75 C 0.1199(2) 0.95821(17) 0.55124(13) 0.0195(5) Uani 1 1 d .
H75 H 0.1097 1.0078 0.5154 0.023 Uiso 1 1 calc R
C76 C 0.2432(2) 0.72529(18) 0.43812(13) 0.0213(5) Uani 1 1 d .
H76 H 0.3104 0.7299 0.4130 0.026 Uiso 1 1 calc R
C77 C 0.2390(2) 0.65514(18) 0.49265(13) 0.0235(6) Uani 1 1 d .
H77 H 0.3028 0.6050 0.5104 0.028 Uiso 1 1 calc R
C78 C 0.1227(2) 0.67352(18) 0.51560(14) 0.0251(6) Uani 1 1 d .
H78 H 0.0949 0.6374 0.5513 0.030 Uiso 1 1 calc R
C79 C 0.0547(2) 0.75535(19) 0.47594(13) 0.0230(5) Uani 1 1 d .
H79 H -0.0263 0.7838 0.4807 0.028 Uiso 1 1 calc R
C80 C 0.1299(2) 0.78693(18) 0.42794(12) 0.0211(5) Uani 1 1 d .
H80 H 0.1078 0.8401 0.3948 0.025 Uiso 1 1 calc R
F1 F 0.29631(11) 0.45352(9) 0.94982(7) 0.0192(3) Uani 1 1 d .
F2 F 0.27823(11) 0.57313(9) 0.86436(7) 0.0193(3) Uani 1 1 d .
F3 F 0.25431(11) 0.96305(9) 0.39475(7) 0.0185(3) Uani 1 1 d .
F4 F 0.23718(11) 1.09079(9) 0.47624(7) 0.0200(3) Uani 1 1 d .
Fe1 Fe 0.28968(3) 0.78425(3) 0.985446(19) 0.01968(10) Uani 1 1 d .
Fe2 Fe 0.41617(3) 0.40053(3) 0.698541(19) 0.01674(10) Uani 1 1 d .
Fe3 Fe 0.20011(3) 1.13269(3) 0.230512(18) 0.01628(10) Uani 1 1 d .
Fe4 Fe 0.14629(3) 0.80635(3) 0.533689(19) 0.01675(10) Uani 1 1 d .
N1 N 0.12075(16) 0.60910(14) 0.96321(10) 0.0149(4) Uani 1 1 d .
N2 N 0.16622(16) 0.47178(14) 0.86528(10) 0.0157(4) Uani 1 1 d .
N3 N -0.02751(16) 0.57649(14) 0.92028(10) 0.0165(4) Uani 1 1 d .
N4 N 0.40406(16) 1.02552(14) 0.38056(10) 0.0155(4) Uani 1 1 d .
N5 N 0.56669(17) 0.89613(14) 0.42280(10) 0.0165(4) Uani 1 1 d .
N6 N 0.38125(17) 0.91701(14) 0.48313(10) 0.0163(4) Uani 1 1 d .

loop_
_atom_site_aniso_label
_atom_site_aniso_U_11
_atom_site_aniso_U_22
_atom_site_aniso_U_33
_atom_site_aniso_U_23
_atom_site_aniso_U_13
_atom_site_aniso_U_12
B1 0.0180(14) 0.0167(12) 0.0159(13) 0.0016(10) -0.0060(11) -0.0066(11)
B2 0.0181(14) 0.0146(12) 0.0153(13) 0.0026(10) -0.0044(11) -0.0047(11)
C1 0.0209(13) 0.0163(11) 0.0137(11) 0.0039(9) -0.0057(10) -0.0078(10)
C2 0.0218(13) 0.0176(11) 0.0151(11) 0.0004(9) -0.0023(10) -0.0081(10)
C3 0.0194(13) 0.0160(11) 0.0160(11) 0.0043(9) -0.0040(10) -0.0071(10)
C4 0.0169(12) 0.0166(11) 0.0147(11) 0.0052(9) -0.0041(9) -0.0078(9)
C5 0.0195(13) 0.0136(11) 0.0164(11) 0.0039(9) -0.0063(10) -0.0067(9)
C6 0.0234(13) 0.0174(11) 0.0163(11) 0.0058(9) -0.0076(10) -0.0109(10)
C7 0.0242(14) 0.0155(11) 0.0173(12) 0.0016(9) -0.0072(10) -0.0079(10)
C8 0.0229(13) 0.0146(11) 0.0156(11) 0.0045(9) -0.0069(10) -0.0078(10)
C9 0.0254(14) 0.0143(11) 0.0216(12) 0.0069(9) -0.0110(11) -0.0097(10)
C10 0.0281(15) 0.0215(12) 0.0255(13) -0.0003(10) -0.0106(11) -0.0089(11)
C11 0.0346(16) 0.0272(13) 0.0303(14) 0.0009(11) -0.0172(12) -0.0146(12)
C12 0.0271(15) 0.0273(13) 0.0387(15) 0.0109(11) -0.0183(13) -0.0155(12)
C13 0.0241(14) 0.0269(13) 0.0290(14) 0.0094(10) -0.0053(11) -0.0158(11)
C14 0.0268(14) 0.0237(12) 0.0201(12) 0.0072(10) -0.0081(11) -0.0152(11)
C15 0.0214(13) 0.0143(11) 0.0210(12) 0.0050(9) -0.0039(10) -0.0082(10)
C16 0.0223(14) 0.0243(12) 0.0206(12) -0.0006(10) -0.0023(10) -0.0101(11)
C17 0.0209(14) 0.0272(13) 0.0323(14) 0.0034(11) -0.0075(11) -0.0107(11)
C18 0.0183(14) 0.0227(12) 0.0367(15) 0.0051(11) -0.0006(11) -0.0066(11)
C19 0.0261(15) 0.0185(12) 0.0258(13) 0.0007(10) 0.0031(11) -0.0057(11)
C20 0.0239(14) 0.0169(11) 0.0224(12) 0.0037(9) -0.0033(11) -0.0087(10)
C21 0.0211(13) 0.0167(11) 0.0142(11) 0.0057(9) -0.0052(10) -0.0094(10)
C22 0.0241(14) 0.0218(12) 0.0174(12) 0.0024(9) -0.0071(10) -0.0098(10)
C23 0.0340(15) 0.0238(12) 0.0172(12) 0.0059(9) -0.0117(11) -0.0169(11)
C24 0.0222(13) 0.0246(12) 0.0217(12) 0.0075(10) -0.0095(11) -0.0118(11)
C25 0.0206(13) 0.0190(11) 0.0177(12) 0.0058(9) -0.0067(10) -0.0098(10)
C26 0.0484(19) 0.0494(18) 0.0275(15) 0.0225(13) -0.0121(14) -0.0316(15)
C27 0.067(2) 0.0401(16) 0.0371(16) 0.0259(13) -0.0330(16) -0.0403(16)
C28 0.063(2) 0.0233(14) 0.0357(16) 0.0142(12) -0.0215(15) -0.0132(14)
C29 0.051(2) 0.0462(17) 0.0443(18) 0.0320(15) -0.0341(16) -0.0302(16)
C30 0.067(2) 0.0364(15) 0.0181(13) 0.0147(11) -0.0203(14) -0.0322(16)
C31 0.0206(13) 0.0125(10) 0.0182(12) 0.0038(9) -0.0055(10) -0.0054(9)
C32 0.0253(14) 0.0130(11) 0.0193(12) 0.0012(9) -0.0073(10) -0.0064(10)
C33 0.0259(14) 0.0120(11) 0.0190(12) 0.0020(9) -0.0049(10) -0.0028(10)
C34 0.0202(13) 0.0166(11) 0.0214(12) 0.0030(9) -0.0075(10) -0.0039(10)
C35 0.0216(13) 0.0164(11) 0.0159(11) 0.0031(9) -0.0068(10) -0.0057(10)
C36 0.0344(16) 0.0145(11) 0.0247(13) 0.0035(10) -0.0018(11) -0.0094(11)
C37 0.0267(15) 0.0227(12) 0.0254(13) 0.0084(10) -0.0011(11) -0.0106(11)
C38 0.0363(16) 0.0213(12) 0.0184(12) 0.0067(10) -0.0067(11) -0.0080(11)
C39 0.0348(16) 0.0250(13) 0.0294(14) 0.0141(11) -0.0163(12) -0.0107(12)
C40 0.0263(15) 0.0186(12) 0.0308(14) 0.0105(10) -0.0023(12) -0.0022(11)
C41 0.0210(13) 0.0126(10) 0.0160(11) 0.0006(8) -0.0055(10) -0.0057(9)
C42 0.0218(13) 0.0177(11) 0.0147(11) 0.0025(9) -0.0047(10) -0.0075(10)
C43 0.0224(13) 0.0146(11) 0.0147(11) -0.0007(9) -0.0062(10) -0.0071(10)
C44 0.0180(12) 0.0141(11) 0.0139(11) -0.0003(9) -0.0048(10) -0.0054(9)
C45 0.0195(13) 0.0144(11) 0.0166(12) 0.0002(9) -0.0058(10) -0.0063(10)
C46 0.0221(14) 0.0158(11) 0.0165(11) -0.0007(9) -0.0055(10) -0.0075(10)
C47 0.0259(14) 0.0173(11) 0.0164(12) 0.0056(9) -0.0077(11) -0.0077(10)
C48 0.0224(13) 0.0162(11) 0.0146(11) 0.0007(9) -0.0053(10) -0.0080(10)
C49 0.0219(13) 0.0136(11) 0.0218(12) 0.0016(9) -0.0076(10) -0.0063(10)
C50 0.0242(14) 0.0166(11) 0.0292(14) 0.0036(10) -0.0075(11) -0.0045(10)
C51 0.0212(14) 0.0189(12) 0.0404(16) 0.0022(11) -0.0064(12) -0.0049(11)
C52 0.0249(15) 0.0172(12) 0.0433(16) 0.0014(11) -0.0156(13) -0.0017(11)
C53 0.0332(16) 0.0205(12) 0.0278(14) 0.0062(10) -0.0145(13) -0.0069(11)
C54 0.0279(14) 0.0189(12) 0.0256(13) 0.0021(10) -0.0088(11) -0.0066(11)
C55 0.0197(13) 0.0155(11) 0.0164(11) 0.0002(9) -0.0063(10) -0.0066(10)
C56 0.0239(14) 0.0234(12) 0.0187(12) 0.0048(9) -0.0076(10) -0.0105(11)
C57 0.0240(14) 0.0292(13) 0.0180(12) 0.0045(10) -0.0038(10) -0.0133(11)
C58 0.0180(13) 0.0265(13) 0.0229(13) -0.0008(10) -0.0031(10) -0.0076(10)
C59 0.0229(14) 0.0248(12) 0.0187(12) 0.0044(10) -0.0094(10) -0.0077(11)
C60 0.0251(14) 0.0212(12) 0.0156(12) 0.0026(9) -0.0060(10) -0.0097(10)
C61 0.0203(13) 0.0155(11) 0.0195(12) 0.0017(9) -0.0075(10) -0.0074(10)
C62 0.0219(13) 0.0163(11) 0.0224(12) 0.0039(9) -0.0046(10) -0.0080(10)
C63 0.0270(14) 0.0133(11) 0.0222(12) 0.0054(9) -0.0068(11) -0.0070(10)
C64 0.0190(13) 0.0145(11) 0.0207(12) 0.0000(9) -0.0050(10) -0.0019(10)
C65 0.0216(13) 0.0143(11) 0.0151(11) 0.0010(9) -0.0036(10) -0.0031(10)
C66 0.0311(15) 0.0144(11) 0.0247(13) -0.0032(9) -0.0048(11) -0.0036(10)
C67 0.0389(16) 0.0180(12) 0.0192(12) 0.0010(9) -0.0051(11) -0.0159(11)
C68 0.0313(15) 0.0298(13) 0.0214(13) -0.0016(10) -0.0078(11) -0.0161(12)
C69 0.0359(16) 0.0247(13) 0.0171(12) 0.0010(10) -0.0102(11) -0.0113(11)
C70 0.0291(15) 0.0213(12) 0.0180(12) -0.0031(9) 0.0013(11) -0.0073(11)
C71 0.0215(13) 0.0189(11) 0.0159(11) 0.0005(9) -0.0049(10) -0.0078(10)
C72 0.0269(14) 0.0240(12) 0.0156(12) 0.0040(9) -0.0082(10) -0.0099(11)
C73 0.0258(14) 0.0262(13) 0.0154(12) 0.0018(9) -0.0007(10) -0.0121(11)
C74 0.0177(13) 0.0212(12) 0.0196(12) -0.0031(9) 0.0006(10) -0.0049(10)
C75 0.0216(13) 0.0152(11) 0.0196(12) -0.0005(9) -0.0042(10) -0.0052(10)
C76 0.0211(13) 0.0207(12) 0.0186(12) -0.0026(9) -0.0005(10) -0.0060(10)
C77 0.0264(14) 0.0143(11) 0.0248(13) 0.0003(9) -0.0061(11) -0.0025(10)
C78 0.0321(15) 0.0186(12) 0.0260(13) 0.0015(10) -0.0033(11) -0.0124(11)
C79 0.0206(13) 0.0256(13) 0.0233(13) -0.0036(10) -0.0056(11) -0.0092(11)
C80 0.0270(14) 0.0187(12) 0.0160(12) 0.0001(9) -0.0071(10) -0.0065(10)
F1 0.0194(7) 0.0184(6) 0.0191(7) 0.0014(5) -0.0086(6) -0.0050(5)
F2 0.0224(7) 0.0197(6) 0.0175(7) -0.0005(5) -0.0019(6) -0.0110(6)
F3 0.0198(7) 0.0184(6) 0.0171(6) 0.0033(5) -0.0060(5) -0.0067(5)
F4 0.0235(7) 0.0147(6) 0.0166(6) 0.0014(5) -0.0021(6) -0.0030(5)
Fe1 0.0278(2) 0.02048(19) 0.01758(19) 0.00697(14) -0.01138(16) -0.01414(17)
Fe2 0.0191(2) 0.01352(18) 0.01544(19) 0.00211(13) -0.00441(15) -0.00397(15)
Fe3 0.0189(2) 0.01402(18) 0.01414(19) 0.00304(13) -0.00413(15) -0.00447(15)
Fe4 0.0173(2) 0.01570(18) 0.01566(19) 0.00283(13) -0.00341(15) -0.00487(15)
N1 0.0154(10) 0.0160(9) 0.0148(9) 0.0015(7) -0.0043(8) -0.0073(8)
N2 0.0179(11) 0.0146(9) 0.0156(9) 0.0022(7) -0.0046(8) -0.0069(8)
N3 0.0184(11) 0.0164(9) 0.0167(10) 0.0048(8) -0.0061(8) -0.0078(8)
N4 0.0160(10) 0.0144(9) 0.0154(9) 0.0006(7) -0.0027(8) -0.0055(8)
N5 0.0202(11) 0.0133(9) 0.0157(10) 0.0007(7) -0.0061(8) -0.0057(8)
N6 0.0190(11) 0.0149(9) 0.0140(9) 0.0015(7) -0.0054(8) -0.0050(8)

loop_
_atom_type_symbol
_atom_type_description
_atom_type_scat_dispersion_real
_atom_type_scat_dispersion_imag
_atom_type_scat_source
C C 0.0181 0.0091 'International Tables Vol C Tables 4.2.6.8 and 6.1.1.4'
H H 0.0000 0.0000 'International Tables Vol C Tables 4.2.6.8 and 6.1.1.4'
N N 0.0311 0.0180 'International Tables Vol C Tables 4.2.6.8 and 6.1.1.4'
B B 0.0090 0.0039 'International Tables Vol C Tables 4.2.6.8 and 6.1.1.4'
F F 0.0727 0.0534 'International Tables Vol C Tables 4.2.6.8 and 6.1.1.4'
Fe Fe -1.1336 3.1974 'International Tables Vol C Tables 4.2.6.8 and 6.1.1.4'

loop_
_geom_angle_atom_site_label_1
_geom_angle_atom_site_label_2
_geom_angle_atom_site_label_3
_geom_angle
F2 B1 F1 110.3(2)
F2 B1 N1 110.31(18)
F1 B1 N1 110.11(18)
F2 B1 N2 109.77(19)
F1 B1 N2 110.09(18)
N1 B1 N2 106.21(19)
F4 B2 F3 109.8(2)
F4 B2 N4 111.39(19)
F3 B2 N4 109.58(18)
F4 B2 N6 110.47(18)
F3 B2 N6 108.99(18)
N4 B2 N6 106.57(19)
N1 C1 C2 108.4(2)
N1 C1 C21 126.7(2)
C2 C1 C21 124.9(2)
C3 C2 C1 109.4(2)
C3 C2 H2 125.3
C1 C2 H2 125.3
C2 C3 C4 105.1(2)
C2 C3 C15 127.5(2)
C4 C3 C15 127.4(2)
N3 C4 N1 124.1(2)
N3 C4 C3 126.3(2)
N1 C4 C3 109.53(19)
N3 C5 N2 124.0(2)
N3 C5 C6 126.7(2)
N2 C5 C6 109.27(19)
C7 C6 C5 105.4(2)
C7 C6 C9 127.7(2)
C5 C6 C9 126.9(2)
C6 C7 C8 109.2(2)
C6 C7 H7 125.4
C8 C7 H7 125.4
N2 C8 C7 108.5(2)
N2 C8 C31 126.9(2)
C7 C8 C31 124.6(2)
C14 C9 C10 117.7(2)
C14 C9 C6 122.5(2)
C10 C9 C6 119.8(2)
C11 C10 C9 121.4(3)
C11 C10 H10 119.3
C9 C10 H10 119.3
C10 C11 C12 120.4(2)
C10 C11 H11 119.8
C12 C11 H11 119.8
C11 C12 C13 119.2(2)
C11 C12 H12 120.4
C13 C12 H12 120.4
C12 C13 C14 120.7(3)
C12 C13 H13 119.6
C14 C13 H13 119.6
C13 C14 C9 120.5(2)
C13 C14 H14 119.7
C9 C14 H14 119.7
C16 C15 C20 117.8(2)
C16 C15 C3 122.0(2)
C20 C15 C3 120.1(2)
C17 C16 C15 120.5(2)
C17 C16 H16 119.8
C15 C16 H16 119.8
C16 C17 C18 120.7(2)
C16 C17 H17 119.7
C18 C17 H17 119.7
C19 C18 C17 119.5(2)
C19 C18 H18 120.3
C17 C18 H18 120.3
C20 C19 C18 120.4(2)
C20 C19 H19 119.8
C18 C19 H19 119.8
C19 C20 C15 121.1(2)
C19 C20 H20 119.4
C15 C20 H20 119.4
C25 C21 C22 106.6(2)
C25 C21 C1 131.2(2)
C22 C21 C1 122.1(2)
C25 C21 Fe1 69.33(13)
C22 C21 Fe1 69.10(13)
C1 C21 Fe1 122.98(15)
C23 C22 C21 108.2(2)
C23 C22 Fe1 70.78(14)
C21 C22 Fe1 69.34(13)
C23 C22 H22 125.9
C21 C22 H22 125.9
Fe1 C22 H22 125.6
C22 C23 C24 108.7(2)
C22 C23 Fe1 68.99(13)
C24 C23 Fe1 70.08(13)
C22 C23 H23 125.6
C24 C23 H23 125.6
Fe1 C23 H23 126.9
C25 C24 C23 107.8(2)
C25 C24 Fe1 68.66(13)
C23 C24 Fe1 69.61(13)
C25 C24 H24 126.1
C23 C24 H24 126.1
Fe1 C24 H24 127.2
C24 C25 C21 108.7(2)
C24 C25 Fe1 70.85(13)
C21 C25 Fe1 69.52(13)
C24 C25 H25 125.7
C21 C25 H25 125.7
Fe1 C25 H25 125.6
C27 C26 C30 107.6(3)
C27 C26 Fe1 69.94(17)
C30 C26 Fe1 69.12(16)
C27 C26 H26 126.2
C30 C26 H26 126.2
Fe1 C26 H26 126.3
C28 C27 C26 108.4(3)
C28 C27 Fe1 69.79(16)
C26 C27 Fe1 69.84(16)
C28 C27 H27 125.8
C26 C27 H27 125.8
Fe1 C27 H27 126.2
C27 C28 C29 108.4(3)
C27 C28 Fe1 70.26(16)
C29 C28 Fe1 69.34(15)
C27 C28 H28 125.8
C29 C28 H28 125.8
Fe1 C28 H28 126.2
C30 C29 C28 107.6(3)
C30 C29 Fe1 69.72(15)
C28 C29 Fe1 70.01(15)
C30 C29 H29 126.2
C28 C29 H29 126.2
Fe1 C29 H29 125.7
C29 C30 C26 108.0(3)
C29 C30 Fe1 69.72(15)
C26 C30 Fe1 70.16(15)
C29 C30 H30 126.0
C26 C30 H30 126.0
Fe1 C30 H30 125.7
C35 C31 C32 106.5(2)
C35 C31 C8 131.1(2)
C32 C31 C8 122.3(2)
C35 C31 Fe2 69.32(13)
C32 C31 Fe2 69.04(13)
C8 C31 Fe2 122.52(15)
C33 C32 C31 108.8(2)
C33 C32 Fe2 70.93(13)
C31 C32 Fe2 69.55(13)
C33 C32 H32 125.6
C31 C32 H32 125.6
Fe2 C32 H32 125.5
C32 C33 C34 108.4(2)
C32 C33 Fe2 69.07(13)
C34 C33 Fe2 69.59(13)
C32 C33 H33 125.8
C34 C33 H33 125.8
Fe2 C33 H33 127.1
C35 C34 C33 108.2(2)
C35 C34 Fe2 69.18(13)
C33 C34 Fe2 70.00(13)
C35 C34 H34 125.9
C33 C34 H34 125.9
Fe2 C34 H34 126.5
C34 C35 C31 108.2(2)
C34 C35 Fe2 70.23(13)
C31 C35 Fe2 69.47(13)
C34 C35 H35 125.9
C31 C35 H35 125.9
Fe2 C35 H35 126.0
C40 C36 C37 108.0(2)
C40 C36 Fe2 69.44(14)
C37 C36 Fe2 70.08(14)
C40 C36 H36 126.0
C37 C36 H36 126.0
Fe2 C36 H36 126.1
C38 C37 C36 107.9(2)
C38 C37 Fe2 69.55(14)
C36 C37 Fe2 69.47(14)
C38 C37 H37 126.0
C36 C37 H37 126.0
Fe2 C37 H37 126.5
C39 C38 C37 108.0(2)
C39 C38 Fe2 69.30(14)
C37 C38 Fe2 70.06(14)
C39 C38 H38 126.0
C37 C38 H38 126.0
Fe2 C38 H38 126.2
C38 C39 C40 107.9(2)
C38 C39 Fe2 70.21(14)
C40 C39 Fe2 69.68(14)
C38 C39 H39 126.0
C40 C39 H39 126.0
Fe2 C39 H39 125.7
C36 C40 C39 108.1(2)
C36 C40 Fe2 70.16(14)
C39 C40 Fe2 69.57(14)
C36 C40 H40 126.0
C39 C40 H40 126.0
Fe2 C40 H40 125.9
N4 C41 C42 109.1(2)
N4 C41 C61 127.3(2)
C42 C41 C61 123.6(2)
C43 C42 C41 109.1(2)
C43 C42 H42 125.4
C41 C42 H42 125.4
C42 C43 C44 105.1(2)
C42 C43 C55 127.5(2)
C44 C43 C55 127.3(2)
N5 C44 N4 124.1(2)
N5 C44 C43 125.9(2)
N4 C44 C43 109.86(19)
N5 C45 N6 124.2(2)
N5 C45 C46 126.4(2)
N6 C45 C46 109.4(2)
C47 C46 C45 105.3(2)
C47 C46 C49 126.3(2)
C45 C46 C49 128.4(2)
C46 C47 C48 109.5(2)
C46 C47 H47 125.3
C48 C47 H47 125.3
N6 C48 C47 108.6(2)
N6 C48 C71 129.1(2)
C47 C48 C71 122.3(2)
C50 C49 C54 118.4(2)
C50 C49 C46 122.7(2)
C54 C49 C46 118.9(2)
C51 C50 C49 120.6(2)
C51 C50 H50 119.7
C49 C50 H50 119.7
C50 C51 C52 120.1(3)
C50 C51 H51 119.9
C52 C51 H51 119.9
C53 C52 C51 119.9(2)
C53 C52 H52 120.0
C51 C52 H52 120.0
C52 C53 C54 120.4(2)
C52 C53 H53 119.8
C54 C53 H53 119.8
C53 C54 C49 120.5(3)
C53 C54 H54 119.7
C49 C54 H54 119.7
C56 C55 C60 117.3(2)
C56 C55 C43 120.8(2)
C60 C55 C43 121.9(2)
C57 C56 C55 121.5(2)
C57 C56 H56 119.3
C55 C56 H56 119.3
C56 C57 C58 120.8(2)
C56 C57 H57 119.6
C58 C57 H57 119.6
C57 C58 C59 118.6(2)
C57 C58 H58 120.7
C59 C58 H58 120.7
C60 C59 C58 121.3(2)
C60 C59 H59 119.4
C58 C59 H59 119.4
C59 C60 C55 120.5(2)
C59 C60 H60 119.8
C55 C60 H60 119.8
C65 C61 C62 106.7(2)
C65 C61 C41 131.1(2)
C62 C61 C41 122.2(2)
C65 C61 Fe3 69.59(13)
C62 C61 Fe3 68.66(13)
C41 C61 Fe3 125.34(15)
C63 C62 C61 109.1(2)
C63 C62 Fe3 71.02(14)
C61 C62 Fe3 69.88(13)
C63 C62 H62 125.5
C61 C62 H62 125.5
Fe3 C62 H62 125.2
C62 C63 C64 107.6(2)
C62 C63 Fe3 68.86(13)
C64 C63 Fe3 69.95(13)
C62 C63 H63 126.2
C64 C63 H63 126.2
Fe3 C63 H63 126.5
C65 C64 C63 108.9(2)
C65 C64 Fe3 69.24(13)
C63 C64 Fe3 69.69(13)
C65 C64 H64 125.6
C63 C64 H64 125.6
Fe3 C64 H64 127.1
C64 C65 C61 107.8(2)
C64 C65 Fe3 70.31(13)
C61 C65 Fe3 69.52(13)
C64 C65 H65 126.1
C61 C65 H65 126.1
Fe3 C65 H65 125.7
C67 C66 C70 108.2(2)
C67 C66 Fe3 70.29(14)
C70 C66 Fe3 69.58(13)
C67 C66 H66 125.9
C70 C66 H66 125.9
Fe3 C66 H66 125.8
C66 C67 C68 107.7(2)
C66 C67 Fe3 69.29(13)
C68 C67 Fe3 70.18(14)
C66 C67 H67 126.2
C68 C67 H67 126.2
Fe3 C67 H67 125.9
C69 C68 C67 108.2(2)
C69 C68 Fe3 69.78(14)
C67 C68 Fe3 69.23(14)
C69 C68 H68 125.9
C67 C68 H68 125.9
Fe3 C68 H68 126.6
C68 C69 C70 107.9(2)
C68 C69 Fe3 70.14(14)
C70 C69 Fe3 68.92(13)
C68 C69 H69 126.0
C70 C69 H69 126.0
Fe3 C69 H69 126.5
C69 C70 C66 108.1(2)
C69 C70 Fe3 70.57(14)
C66 C70 Fe3 69.64(13)
C69 C70 H70 126.0
C66 C70 H70 126.0
Fe3 C70 H70 125.4
C48 C71 C75 131.3(2)
C48 C71 C72 121.3(2)
C75 C71 C72 107.0(2)
C48 C71 Fe4 120.56(16)
C75 C71 Fe4 69.60(13)
C72 C71 Fe4 69.48(13)
C73 C72 C71 108.1(2)
C73 C72 Fe4 70.53(13)
C71 C72 Fe4 69.17(13)
C73 C72 H72 126.0
C71 C72 H72 126.0
Fe4 C72 H72 125.9
C72 C73 C74 108.5(2)
C72 C73 Fe4 69.31(13)
C74 C73 Fe4 70.05(13)
C72 C73 H73 125.7
C74 C73 H73 125.7
Fe4 C73 H73 126.5
C75 C74 C73 108.3(2)
C75 C74 Fe4 69.07(13)
C73 C74 Fe4 69.75(14)
C75 C74 H74 125.8
C73 C74 H74 125.8
Fe4 C74 H74 126.9
C74 C75 C71 108.1(2)
C74 C75 Fe4 70.59(13)
C71 C75 Fe4 69.29(13)
C74 C75 H75 126.0
C71 C75 H75 126.0
Fe4 C75 H75 125.7
C80 C76 C77 108.2(2)
C80 C76 Fe4 69.53(13)
C77 C76 Fe4 69.72(13)
C80 C76 H76 125.9
C77 C76 H76 125.9
Fe4 C76 H76 126.4
C78 C77 C76 107.8(2)
C78 C77 Fe4 69.65(13)
C76 C77 Fe4 69.65(13)
C78 C77 H77 126.1
C76 C77 H77 126.1
Fe4 C77 H77 126.2
C77 C78 C79 108.2(2)
C77 C78 Fe4 69.92(14)
C79 C78 Fe4 69.38(13)
C77 C78 H78 125.9
C79 C78 H78 125.9
Fe4 C78 H78 126.4
C78 C79 C80 107.7(2)
C78 C79 Fe4 69.92(14)
C80 C79 Fe4 69.72(14)
C78 C79 H79 126.1
C80 C79 H79 126.1
Fe4 C79 H79 125.8
C76 C80 C79 108.1(2)
C76 C80 Fe4 70.07(13)
C79 C80 Fe4 69.52(13)
C76 C80 H80 125.9
C79 C80 H80 125.9
Fe4 C80 H80 126.0
C30 Fe1 C29 40.57(13)
C30 Fe1 C22 150.85(11)
C29 Fe1 C22 117.85(12)
C30 Fe1 C25 106.90(10)
C29 Fe1 C25 127.62(11)
C22 Fe1 C25 69.01(10)
C30 Fe1 C21 116.13(10)
C29 Fe1 C21 106.75(11)
C22 Fe1 C21 41.55(9)
C25 Fe1 C21 41.15(10)
C30 Fe1 C28 68.04(12)
C29 Fe1 C28 40.65(12)
C22 Fe1 C28 108.97(12)
C25 Fe1 C28 166.63(12)
C21 Fe1 C28 128.67(12)
C30 Fe1 C26 40.72(12)
C29 Fe1 C26 68.22(13)
C22 Fe1 C26 167.26(11)
C25 Fe1 C26 117.25(12)
C21 Fe1 C26 150.18(11)
C28 Fe1 C26 67.63(13)
C30 Fe1 C27 68.00(11)
C29 Fe1 C27 67.95(12)
C22 Fe1 C27 129.44(11)
C25 Fe1 C27 151.22(12)
C21 Fe1 C27 167.24(12)
C28 Fe1 C27 39.95(13)
C26 Fe1 C27 40.23(13)
C30 Fe1 C23 166.96(12)
C29 Fe1 C23 151.90(13)
C22 Fe1 C23 40.23(10)
C25 Fe1 C23 68.15(9)
C21 Fe1 C23 68.69(9)
C28 Fe1 C23 119.45(11)
C26 Fe1 C23 129.61(11)
C27 Fe1 C23 110.12(10)
C30 Fe1 C24 128.30(12)
C29 Fe1 C24 166.00(12)
C22 Fe1 C24 68.22(10)
C25 Fe1 C24 40.49(9)
C21 Fe1 C24 68.75(10)
C28 Fe1 C24 152.20(11)
C26 Fe1 C24 108.66(12)
C27 Fe1 C24 119.16(11)
C23 Fe1 C24 40.31(10)
C32 Fe2 C39 107.74(10)
C32 Fe2 C35 68.91(9)
C39 Fe2 C35 153.80(11)
C32 Fe2 C40 126.03(11)
C39 Fe2 C40 40.75(11)
C35 Fe2 C40 118.89(10)
C32 Fe2 C31 41.41(9)
C39 Fe2 C31 118.89(11)
C35 Fe2 C31 41.21(9)
C40 Fe2 C31 106.28(10)
C32 Fe2 C36 163.19(10)
C39 Fe2 C36 68.22(11)
C35 Fe2 C36 107.09(10)
C40 Fe2 C36 40.40(11)
C31 Fe2 C36 124.95(10)
C32 Fe2 C38 120.23(10)
C39 Fe2 C38 40.48(11)
C35 Fe2 C38 163.80(11)
C40 Fe2 C38 68.17(10)
C31 Fe2 C38 154.27(10)
C36 Fe2 C38 68.06(10)
C32 Fe2 C34 68.05(10)
C39 Fe2 C34 164.21(10)
C35 Fe2 C34 40.59(9)
C40 Fe2 C34 154.01(10)
C31 Fe2 C34 68.77(10)
C36 Fe2 C34 120.25(10)
C38 Fe2 C34 127.25(10)
C32 Fe2 C37 154.86(10)
C39 Fe2 C37 68.06(11)
C35 Fe2 C37 126.07(10)
C40 Fe2 C37 68.00(11)
C31 Fe2 C37 162.91(10)
C36 Fe2 C37 40.45(10)
C38 Fe2 C37 40.39(10)
C34 Fe2 C37 108.86(10)
C32 Fe2 C33 40.01(10)
C39 Fe2 C33 126.78(10)
C35 Fe2 C33 68.28(9)
C40 Fe2 C33 163.54(11)
C31 Fe2 C33 68.59(9)
C36 Fe2 C33 155.24(11)
C38 Fe2 C33 109.23(10)
C34 Fe2 C33 40.41(9)
C37 Fe2 C33 121.34(10)
C62 Fe3 C70 105.94(10)
C62 Fe3 C66 119.14(10)
C70 Fe3 C66 40.78(10)
C62 Fe3 C61 41.46(9)
C70 Fe3 C61 123.59(10)
C66 Fe3 C61 105.94(10)
C62 Fe3 C65 68.83(10)
C70 Fe3 C65 161.50(10)
C66 Fe3 C65 124.97(9)
C61 Fe3 C65 40.89(10)
C62 Fe3 C67 154.71(10)
C70 Fe3 C67 68.25(10)
C66 Fe3 C67 40.42(11)
C61 Fe3 C67 119.82(9)
C65 Fe3 C67 108.46(10)
C62 Fe3 C69 124.43(10)
C70 Fe3 C69 40.51(11)
C66 Fe3 C69 68.20(10)
C61 Fe3 C69 161.26(11)
C65 Fe3 C69 156.87(10)
C67 Fe3 C69 68.05(10)
C62 Fe3 C63 40.13(10)
C70 Fe3 C63 119.64(10)
C66 Fe3 C63 154.06(11)
C61 Fe3 C63 68.75(9)
C65 Fe3 C63 68.54(9)
C67 Fe3 C63 164.25(11)
C69 Fe3 C63 108.26(10)
C62 Fe3 C68 162.02(10)
C70 Fe3 C68 67.84(11)
C66 Fe3 C68 67.97(11)
C61 Fe3 C68 156.07(10)
C65 Fe3 C68 122.35(10)
C67 Fe3 C68 40.59(10)
C69 Fe3 C68 40.07(11)
C63 Fe3 C68 126.89(10)
C62 Fe3 C64 67.68(10)
C70 Fe3 C64 155.62(10)
C66 Fe3 C64 163.16(10)
C61 Fe3 C64 68.21(9)
C65 Fe3 C64 40.45(9)
C67 Fe3 C64 127.53(10)
C69 Fe3 C64 122.31(10)
C63 Fe3 C64 40.36(10)
C68 Fe3 C64 110.58(10)
C71 Fe4 C79 163.39(10)
C71 Fe4 C75 41.11(9)
C79 Fe4 C75 125.44(10)
C71 Fe4 C72 41.35(10)
C79 Fe4 C72 153.59(10)
C75 Fe4 C72 68.86(9)
C71 Fe4 C80 125.97(10)
C79 Fe4 C80 40.76(10)
C75 Fe4 C80 107.00(9)
C72 Fe4 C80 164.68(11)
C71 Fe4 C78 154.49(10)
C79 Fe4 C78 40.70(10)
C75 Fe4 C78 163.32(10)
C72 Fe4 C78 119.86(10)
C80 Fe4 C78 68.30(10)
C71 Fe4 C76 107.86(10)
C79 Fe4 C76 68.28(10)
C75 Fe4 C76 119.44(10)
C72 Fe4 C76 127.66(10)
C80 Fe4 C76 40.40(10)
C78 Fe4 C76 68.09(10)
C71 Fe4 C77 119.97(10)
C79 Fe4 C77 68.38(10)
C75 Fe4 C77 154.41(11)
C72 Fe4 C77 108.69(10)
C80 Fe4 C77 68.27(9)
C78 Fe4 C77 40.43(11)
C76 Fe4 C77 40.63(10)
C71 Fe4 C73 68.50(10)
C79 Fe4 C73 119.40(10)
C75 Fe4 C73 68.09(10)
C72 Fe4 C73 40.16(10)
C80 Fe4 C73 153.47(10)
C78 Fe4 C73 108.52(10)
C76 Fe4 C73 165.01(10)
C77 Fe4 C73 127.44(10)
C71 Fe4 C74 68.42(10)
C79 Fe4 C74 107.39(10)
C75 Fe4 C74 40.34(10)
C72 Fe4 C74 67.92(10)
C80 Fe4 C74 119.14(9)
C78 Fe4 C74 126.67(11)
C76 Fe4 C74 153.50(10)
C77 Fe4 C74 164.27(10)
C73 Fe4 C74 40.21(10)
C1 N1 C4 107.59(18)
C1 N1 B1 129.4(2)
C4 N1 B1 122.98(18)
C8 N2 C5 107.65(18)
C8 N2 B1 129.5(2)
C5 N2 B1 122.79(19)
C4 N3 C5 119.8(2)
C41 N4 C44 106.79(19)
C41 N4 B2 130.78(19)
C44 N4 B2 122.28(18)
C45 N5 C44 120.2(2)
C48 N6 C45 107.30(18)
C48 N6 B2 130.1(2)
C45 N6 B2 122.46(19)

loop_
_geom_bond_atom_site_label_1
_geom_bond_atom_site_label_2
_geom_bond_distance
B1 F2 1.388(3)
B1 F1 1.394(3)
B1 N1 1.551(3)
B1 N2 1.558(3)
B2 F4 1.385(3)
B2 F3 1.398(3)
B2 N4 1.557(3)
B2 N6 1.562(3)
C1 N1 1.372(3)
C1 C2 1.414(3)
C1 C21 1.447(3)
C2 C3 1.383(3)
C2 H2 0.9500
C3 C4 1.436(3)
C3 C15 1.461(3)
C4 N3 1.325(3)
C4 N1 1.387(3)
C5 N3 1.327(3)
C5 N2 1.389(3)
C5 C6 1.436(3)
C6 C7 1.377(3)
C6 C9 1.470(3)
C7 C8 1.417(3)
C7 H7 0.9500
C8 N2 1.366(3)
C8 C31 1.451(3)
C9 C14 1.401(4)
C9 C10 1.403(3)
C10 C11 1.379(4)
C10 H10 0.9500
C11 C12 1.383(4)
C11 H11 0.9500
C12 C13 1.388(4)
C12 H12 0.9500
C13 C14 1.391(4)
C13 H13 0.9500
C14 H14 0.9500
C15 C16 1.402(3)
C15 C20 1.403(3)
C16 C17 1.383(4)
C16 H16 0.9500
C17 C18 1.386(4)
C17 H17 0.9500
C18 C19 1.379(4)
C18 H18 0.9500
C19 C20 1.378(4)
C19 H19 0.9500
C20 H20 0.9500
C21 C25 1.433(3)
C21 C22 1.446(3)
C21 Fe1 2.040(2)
C22 C23 1.409(4)
C22 Fe1 2.036(2)
C22 H22 0.9500
C23 C24 1.422(4)
C23 Fe1 2.060(2)
C23 H23 0.9500
C24 C25 1.420(3)
C24 Fe1 2.066(2)
C24 H24 0.9500
C25 Fe1 2.037(2)
C25 H25 0.9500
C26 C27 1.408(4)
C26 C30 1.420(4)
C26 Fe1 2.047(3)
C26 H26 0.9500
C27 C28 1.397(5)
C27 Fe1 2.048(3)
C27 H27 0.9500
C28 C29 1.416(4)
C28 Fe1 2.042(3)
C28 H28 0.9500
C29 C30 1.410(5)
C29 Fe1 2.033(3)
C29 H29 0.9500
C30 Fe1 2.033(2)
C30 H30 0.9500
C31 C35 1.439(3)
C31 C32 1.444(3)
C31 Fe2 2.046(2)
C32 C33 1.403(4)
C32 Fe2 2.039(2)
C32 H32 0.9500
C33 C34 1.423(3)
C33 Fe2 2.063(2)
C33 H33 0.9500
C34 C35 1.423(3)
C34 Fe2 2.058(2)
C34 H34 0.9500
C35 Fe2 2.044(2)
C35 H35 0.9500
C36 C40 1.415(4)
C36 C37 1.422(4)
C36 Fe2 2.053(2)
C36 H36 0.9500
C37 C38 1.421(4)
C37 Fe2 2.061(3)
C37 H37 0.9500
C38 C39 1.417(4)
C38 Fe2 2.054(2)
C38 H38 0.9500
C39 C40 1.423(4)
C39 Fe2 2.042(2)
C39 H39 0.9500
C40 Fe2 2.044(2)
C40 H40 0.9500
C41 N4 1.374(3)
C41 C42 1.407(4)
C41 C61 1.459(3)
C42 C43 1.388(3)
C42 H42 0.9500
C43 C44 1.429(3)
C43 C55 1.467(3)
C44 N5 1.327(3)
C44 N4 1.395(3)
C45 N5 1.318(3)
C45 N6 1.390(3)
C45 C46 1.443(3)
C46 C47 1.366(4)
C46 C49 1.461(3)
C47 C48 1.422(3)
C47 H47 0.9500
C48 N6 1.367(3)
C48 C71 1.432(4)
C49 C50 1.395(4)
C49 C54 1.404(3)
C50 C51 1.381(4)
C50 H50 0.9500
C51 C52 1.392(4)
C51 H51 0.9500
C52 C53 1.372(4)
C52 H52 0.9500
C53 C54 1.381(4)
C53 H53 0.9500
C54 H54 0.9500
C55 C56 1.397(3)
C55 C60 1.411(3)
C56 C57 1.376(4)
C56 H56 0.9500
C57 C58 1.383(3)
C57 H57 0.9500
C58 C59 1.387(4)
C58 H58 0.9500
C59 C60 1.378(4)
C59 H59 0.9500
C60 H60 0.9500
C61 C65 1.431(4)
C61 C62 1.444(3)
C61 Fe3 2.048(2)
C62 C63 1.404(3)
C62 Fe3 2.031(2)
C62 H62 0.9500
C63 C64 1.422(4)
C63 Fe3 2.059(2)
C63 H63 0.9500
C64 C65 1.422(3)
C64 Fe3 2.063(2)
C64 H64 0.9500
C65 Fe3 2.049(2)
C65 H65 0.9500
C66 C67 1.412(4)
C66 C70 1.419(4)
C66 Fe3 2.037(2)
C66 H66 0.9500
C67 C68 1.426(4)
C67 Fe3 2.050(2)
C67 H67 0.9500
C68 C69 1.412(4)
C68 Fe3 2.063(3)
C68 H68 0.9500
C69 C70 1.418(4)
C69 Fe3 2.058(2)
C69 H69 0.9500
C70 Fe3 2.036(2)
C70 H70 0.9500
C71 C75 1.434(3)
C71 C72 1.442(3)
C71 Fe4 2.039(2)
C72 C73 1.409(4)
C72 Fe4 2.044(2)
C72 H72 0.9500
C73 C74 1.417(3)
C73 Fe4 2.060(2)
C73 H73 0.9500
C74 C75 1.416(4)
C74 Fe4 2.063(2)
C74 H74 0.9500
C75 Fe4 2.043(2)
C75 H75 0.9500
C76 C80 1.415(3)
C76 C77 1.426(3)
C76 Fe4 2.053(2)
C76 H76 0.9500
C77 C78 1.418(4)
C77 Fe4 2.054(2)
C77 H77 0.9500
C78 C79 1.424(4)
C78 Fe4 2.050(2)
C78 H78 0.9500
C79 C80 1.424(4)
C79 Fe4 2.043(2)
C79 H79 0.9500
C80 Fe4 2.046(2)
C80 H80 0.9500
